data_7207096
loop_
_publ_author_name
'Jin, Rui-Fang'
'Yang, Shi-Yao'
'Li, Hui-Min'
'Long, La-Sheng'
'Huang, Rong-Bin'
'Zheng, Lan-Sun'

_publ_section_title
;
 Effect of ionic radius on the assemblies of first row transition
 metal--5-tert-butylisophthalates--(2,2&#x2032;-bipyridine or
 phenanthroline) coordination compounds
;
_journal_issue 4
_journal_name_full CrystEngComm
_journal_page_first 1301
_journal_paper_doi 10.1039/c1ce05959a
_journal_volume 14
_journal_year 2012
_chemical_formula_moiety 'C24 H22 N2 O5 Zn, H2 O'
_chemical_formula_sum 'C24 H24 N2 O6 Zn'
_chemical_formula_weight 501.82
_chemical_name_systematic
;
?
;
_space_group_IT_number 2
_symmetry_cell_setting triclinic
_symmetry_space_group_name_Hall '-P 1'
_symmetry_space_group_name_H-M 'P -1'
_atom_sites_solution_hydrogens geom
_atom_sites_solution_primary direct
_atom_sites_solution_secondary difmap
_audit_creation_method SHELXL-97
_cell_angle_alpha 105.9573(15)
_cell_angle_beta 93.6439(10)
_cell_angle_gamma 95.9421(15)
_cell_formula_units_Z 2
_cell_length_a 9.0401(4)
_cell_length_b 10.1153(5)
_cell_length_c 13.3557(5)
_cell_measurement_reflns_used 8739
_cell_measurement_temperature 173(2)
_cell_measurement_theta_max 54.98
_cell_measurement_theta_min 6.25
_cell_volume 1162.50(9)
_computing_cell_refinement PROCESS-AUTO
_computing_data_collection 'PROCESS-AUTO (Rigaku Corporation,1998)'
_computing_data_reduction 'teXsan (Molecular Structure Corporation & Rigaku Corporation, 1999)'
_computing_molecular_graphics 'ORTEP-II (Johnson, 1976)'
_computing_publication_material 'SHELXL-97 (Sheldrick, 1997)'
_computing_structure_refinement 'SHELXL-97 (Sheldrick, 1997)'
_computing_structure_solution 'SHELXS-97 (Sheldrick, 1990)'
_diffrn_ambient_temperature 173(2)
_diffrn_measured_fraction_theta_full 0.997
_diffrn_measured_fraction_theta_max 0.989
_diffrn_measurement_device_type 'Rigaku R-AXIS RAPID imaging plate'
_diffrn_measurement_method 'omega scan'
_diffrn_radiation_monochromator graphite
_diffrn_radiation_source 'fine-focus sealed tube'
_diffrn_radiation_type MoK\a
_diffrn_radiation_wavelength 0.71073
_diffrn_reflns_av_R_equivalents 0.0406
_diffrn_reflns_av_sigmaI/netI 0.0582
_diffrn_reflns_limit_h_max 11
_diffrn_reflns_limit_h_min -11
_diffrn_reflns_limit_k_max 13
_diffrn_reflns_limit_k_min -13
_diffrn_reflns_limit_l_max 17
_diffrn_reflns_limit_l_min -17
_diffrn_reflns_number 11538
_diffrn_reflns_theta_full 25.00
_diffrn_reflns_theta_max 27.48
_diffrn_reflns_theta_min 3.12
_exptl_absorpt_coefficient_mu 1.099
_exptl_absorpt_correction_T_max 0.8981
_exptl_absorpt_correction_T_min 0.8102
_exptl_absorpt_correction_type multi-scan
_exptl_absorpt_process_details 'Tompa_analytical (Rigaku Corporation, 1999)'
_exptl_crystal_colour colorless
_exptl_crystal_density_diffrn 1.434
_exptl_crystal_density_meas ?
_exptl_crystal_density_method 'not measured'
_exptl_crystal_description block
_exptl_crystal_F_000 520
_exptl_crystal_size_max 0.20
_exptl_crystal_size_mid 0.15
_exptl_crystal_size_min 0.10
_refine_diff_density_max 1.214
_refine_diff_density_min -0.956
_refine_diff_density_rms 0.112
_refine_ls_extinction_method none
_refine_ls_goodness_of_fit_ref 1.041
_refine_ls_hydrogen_treatment mixed
_refine_ls_matrix_type full
_refine_ls_number_parameters 307
_refine_ls_number_reflns 5279
_refine_ls_number_restraints 2
_refine_ls_restrained_S_all 1.041
_refine_ls_R_factor_all 0.0666
_refine_ls_R_factor_gt 0.0394
_refine_ls_shift/su_max 0.001
_refine_ls_shift/su_mean 0.000
_refine_ls_structure_factor_coef Fsqd
_refine_ls_weighting_details 'calc w=1/[\s^2^(Fo^2^)+(0.0769P)^2^+0.9980P] where P=(Fo^2^+2Fc^2^)/3'
_refine_ls_weighting_scheme calc
_refine_ls_wR_factor_gt 0.1016
_refine_ls_wR_factor_ref 0.1432
_reflns_number_gt 3754
_reflns_number_total 5279
_reflns_threshold_expression >2sigma(I)
_cod_data_source_file c1ce05959a.txt
_cod_data_source_block ZnPhen1a-{[Zn(phen)(tbip)(H2O)].H2O}n
_cod_depositor_comments
;
The following automatic conversions were performed:

'_exptl_crystal_density_meas' value 'not measured' was changed to '?'
- the value is perceived as not measured.

Automatic conversion script
Id: cif_fix_values 3008 2015-01-20 13:52:24Z robertas 
;
_cod_original_cell_volume 1162.49(8)
_cod_original_sg_symbol_Hall -P1
_cod_original_sg_symbol_H-M P-1
_cod_database_code 7207096

loop_
_symmetry_equiv_pos_as_xyz
'x, y, z'
'-x, -y, -z'

loop_
_atom_site_label
_atom_site_type_symbol
_atom_site_fract_x
_atom_site_fract_y
_atom_site_fract_z
_atom_site_U_iso_or_equiv
_atom_site_adp_type
_atom_site_occupancy
_atom_site_symmetry_multiplicity
_atom_site_calc_flag
_atom_site_refinement_flags
Zn1 Zn 0.55196(4) 0.73961(4) 0.68288(3) 0.02230(14) Uani 1 1 d .
O1W O 0.6079(3) 0.7058(3) 0.52839(18) 0.0326(6) Uani 1 1 d .
H1A H 0.5505 0.6385 0.4889 0.049 Uiso 1 1 calc R
H1B H 0.6126 0.7807 0.5124 0.049 Uiso 1 1 d R
O1 O 0.7177(3) 0.6389(2) 0.7362(2) 0.0296(5) Uani 1 1 d .
O2W O 0.6996(5) 0.9348(4) 0.4661(2) 0.0600(9) Uani 1 1 d D
H2A H 0.639(5) 0.952(6) 0.421(4) 0.090 Uiso 1 1 d D
H2B H 0.751(6) 1.005(4) 0.508(4) 0.090 Uiso 1 1 d D
O2 O 0.5257(3) 0.4946(2) 0.64671(18) 0.0272(5) Uani 1 1 d .
O3 O 0.4771(3) 0.0137(3) 0.6886(2) 0.0440(7) Uani 1 1 d .
O4 O 0.6840(3) -0.0757(2) 0.71820(18) 0.0283(5) Uani 1 1 d .
N1 N 0.3181(3) 0.7304(3) 0.6476(2) 0.0234(6) Uani 1 1 d .
N2 N 0.4681(3) 0.7787(3) 0.8366(2) 0.0283(6) Uani 1 1 d .
C1 C 0.7230(4) 0.3998(3) 0.7200(2) 0.0225(7) Uani 1 1 d .
C2 C 0.6395(3) 0.2712(3) 0.7052(2) 0.0222(6) Uani 1 1 d .
H2 H 0.5352 0.2593 0.6849 0.027 Uiso 1 1 calc R
C3 C 0.7076(4) 0.1604(3) 0.7199(2) 0.0213(6) Uani 1 1 d .
C4 C 0.8622(4) 0.1793(3) 0.7498(3) 0.0260(7) Uani 1 1 d .
H4 H 0.9094 0.1029 0.7583 0.031 Uiso 1 1 calc R
C5 C 0.9476(4) 0.3078(3) 0.7672(3) 0.0239(7) Uani 1 1 d .
C6 C 0.8747(4) 0.4177(3) 0.7535(2) 0.0233(7) Uani 1 1 d .
H6 H 0.9301 0.5070 0.7673 0.028 Uiso 1 1 calc R
C7 C 0.6510(4) 0.5179(3) 0.6999(2) 0.0241(7) Uani 1 1 d .
C8 C 0.6152(4) 0.0227(3) 0.7067(2) 0.0254(7) Uani 1 1 d .
C9 C 1.1166(4) 0.3311(4) 0.8001(3) 0.0345(8) Uani 1 1 d .
C10 C 1.1990(5) 0.3892(5) 0.7210(4) 0.0587(14) Uani 1 1 d .
H10A H 1.3059 0.4106 0.7445 0.088 Uiso 1 1 calc R
H10B H 1.1591 0.4739 0.7158 0.088 Uiso 1 1 calc R
H10C H 1.1843 0.3202 0.6523 0.088 Uiso 1 1 calc R
C11 C 1.1777(5) 0.1961(5) 0.8008(5) 0.0602(14) Uani 1 1 d .
H11A H 1.1286 0.1565 0.8512 0.090 Uiso 1 1 calc R
H11B H 1.2857 0.2149 0.8208 0.090 Uiso 1 1 calc R
H11C H 1.1581 0.1303 0.7308 0.090 Uiso 1 1 calc R
C12 C 1.1482(6) 0.4340(7) 0.9078(4) 0.0774(18) Uani 1 1 d .
H12A H 1.1109 0.3909 0.9602 0.116 Uiso 1 1 calc R
H12B H 1.0979 0.5158 0.9095 0.116 Uiso 1 1 calc R
H12C H 1.2561 0.4620 0.9235 0.116 Uiso 1 1 calc R
C13 C 0.2441(4) 0.7011(4) 0.5539(3) 0.0369(9) Uani 1 1 d .
H13A H 0.2964 0.6716 0.4938 0.044 Uiso 1 1 calc R
C14 C 0.0919(5) 0.7120(6) 0.5401(3) 0.0523(12) Uani 1 1 d .
H14A H 0.0423 0.6877 0.4715 0.063 Uiso 1 1 calc R
C15 C 0.0140(4) 0.7572(5) 0.6245(3) 0.0436(10) Uani 1 1 d .
H15A H -0.0888 0.7674 0.6151 0.052 Uiso 1 1 calc R
C16 C 0.0880(4) 0.7885(4) 0.7253(3) 0.0280(7) Uani 1 1 d .
C17 C 0.0159(4) 0.8325(4) 0.8190(3) 0.0335(8) Uani 1 1 d .
H17A H -0.0866 0.8457 0.8142 0.040 Uiso 1 1 calc R
C18 C 0.0910(4) 0.8556(4) 0.9140(3) 0.0355(8) Uani 1 1 d .
H18A H 0.0403 0.8837 0.9750 0.043 Uiso 1 1 calc R
C19 C 0.2469(4) 0.8382(4) 0.9243(3) 0.0330(8) Uani 1 1 d .
C20 C 0.3297(5) 0.8580(5) 1.0211(3) 0.0496(11) Uani 1 1 d .
H20A H 0.2842 0.8863 1.0845 0.059 Uiso 1 1 calc R
C21 C 0.4747(6) 0.8363(6) 1.0231(3) 0.0585(13) Uani 1 1 d .
H21A H 0.5310 0.8473 1.0880 0.070 Uiso 1 1 calc R
C22 C 0.5427(4) 0.7976(5) 0.9292(3) 0.0423(10) Uani 1 1 d .
H22A H 0.6453 0.7846 0.9323 0.051 Uiso 1 1 calc R
C23 C 0.3214(4) 0.7989(3) 0.8343(2) 0.0240(7) Uani 1 1 d .
C24 C 0.2410(3) 0.7729(3) 0.7329(2) 0.0219(6) Uani 1 1 d .

loop_
_atom_site_aniso_label
_atom_site_aniso_U_11
_atom_site_aniso_U_22
_atom_site_aniso_U_33
_atom_site_aniso_U_23
_atom_site_aniso_U_13
_atom_site_aniso_U_12
Zn1 0.0194(2) 0.0198(2) 0.0294(2) 0.00942(15) 0.00179(15) 0.00366(14)
O1W 0.0362(14) 0.0306(14) 0.0312(12) 0.0108(11) 0.0068(11) -0.0027(11)
O1 0.0271(12) 0.0164(12) 0.0445(14) 0.0088(10) -0.0008(11) 0.0016(10)
O2W 0.083(3) 0.050(2) 0.0439(18) 0.0209(16) -0.0112(17) -0.0164(18)
O2 0.0251(12) 0.0240(13) 0.0357(13) 0.0128(10) 0.0004(10) 0.0064(10)
O3 0.0273(14) 0.0307(15) 0.077(2) 0.0244(14) -0.0031(14) -0.0013(11)
O4 0.0315(13) 0.0153(12) 0.0388(13) 0.0102(10) -0.0011(11) 0.0023(9)
N1 0.0214(13) 0.0226(15) 0.0250(13) 0.0057(11) -0.0005(11) 0.0019(11)
N2 0.0231(14) 0.0375(18) 0.0273(14) 0.0127(13) 0.0020(12) 0.0086(12)
C1 0.0237(16) 0.0203(16) 0.0268(15) 0.0107(13) 0.0062(13) 0.0043(13)
C2 0.0177(15) 0.0253(17) 0.0244(15) 0.0086(13) 0.0009(13) 0.0028(12)
C3 0.0261(16) 0.0169(16) 0.0215(14) 0.0058(12) 0.0056(13) 0.0022(12)
C4 0.0266(17) 0.0229(17) 0.0332(17) 0.0125(14) 0.0059(14) 0.0098(13)
C5 0.0219(16) 0.0231(17) 0.0288(16) 0.0098(14) 0.0055(13) 0.0033(13)
C6 0.0220(16) 0.0193(16) 0.0288(16) 0.0070(13) 0.0047(13) 0.0015(12)
C7 0.0239(16) 0.0249(18) 0.0272(16) 0.0110(14) 0.0092(14) 0.0063(13)
C8 0.0302(18) 0.0212(17) 0.0252(16) 0.0072(13) 0.0019(14) 0.0033(13)
C9 0.0215(17) 0.034(2) 0.051(2) 0.0164(18) 0.0030(16) 0.0057(15)
C10 0.027(2) 0.062(3) 0.104(4) 0.051(3) 0.014(2) 0.005(2)
C11 0.028(2) 0.057(3) 0.110(4) 0.044(3) -0.001(2) 0.013(2)
C12 0.043(3) 0.101(5) 0.070(3) -0.002(3) -0.016(3) 0.014(3)
C13 0.0284(19) 0.048(2) 0.0289(18) 0.0037(17) -0.0003(15) 0.0030(17)
C14 0.029(2) 0.089(4) 0.034(2) 0.012(2) -0.0070(17) 0.006(2)
C15 0.0222(18) 0.065(3) 0.044(2) 0.018(2) -0.0027(17) 0.0038(18)
C16 0.0223(16) 0.0270(19) 0.0337(18) 0.0087(15) 0.0028(14) -0.0005(13)
C17 0.0241(17) 0.030(2) 0.044(2) 0.0058(16) 0.0066(16) 0.0010(15)
C18 0.0309(19) 0.038(2) 0.0356(19) 0.0054(17) 0.0125(16) 0.0050(16)
C19 0.037(2) 0.035(2) 0.0276(17) 0.0088(15) 0.0061(15) 0.0066(16)
C20 0.050(3) 0.069(3) 0.0271(19) 0.009(2) 0.0047(18) 0.012(2)
C21 0.059(3) 0.092(4) 0.0253(19) 0.015(2) -0.0032(19) 0.021(3)
C22 0.032(2) 0.062(3) 0.0320(19) 0.0119(19) -0.0062(16) 0.0117(19)
C23 0.0248(16) 0.0214(17) 0.0247(15) 0.0054(13) 0.0019(13) 0.0022(13)
C24 0.0200(15) 0.0189(16) 0.0259(15) 0.0058(13) 0.0021(13) 0.0000(12)

loop_
_atom_type_symbol
_atom_type_description
_atom_type_scat_dispersion_real
_atom_type_scat_dispersion_imag
_atom_type_scat_source
C C 0.0033 0.0016 'International Tables Vol C Tables 4.2.6.8 and 6.1.1.4'
H H 0.0000 0.0000 'International Tables Vol C Tables 4.2.6.8 and 6.1.1.4'
N N 0.0061 0.0033 'International Tables Vol C Tables 4.2.6.8 and 6.1.1.4'
O O 0.0106 0.0060 'International Tables Vol C Tables 4.2.6.8 and 6.1.1.4'
Zn Zn 0.2839 1.4301 'International Tables Vol C Tables 4.2.6.8 and 6.1.1.4'

loop_
_geom_angle_atom_site_label_1
_geom_angle_atom_site_label_2
_geom_angle_atom_site_label_3
_geom_angle
_geom_angle_site_symmetry_1
_geom_angle_site_symmetry_3
O4 Zn1 O1 93.70(9) 1_565 .
O4 Zn1 O1W 87.56(10) 1_565 .
O1 Zn1 O1W 97.79(10) . .
O4 Zn1 N1 119.87(10) 1_565 .
O1 Zn1 N1 144.00(10) . .
O1W Zn1 N1 96.34(10) . .
O4 Zn1 N2 94.39(11) 1_565 .
O1 Zn1 N2 88.49(10) . .
O1W Zn1 N2 173.30(10) . .
N1 Zn1 N2 77.12(10) . .
O4 Zn1 O2 150.04(9) 1_565 .
O1 Zn1 O2 58.53(9) . .
O1W Zn1 O2 85.64(9) . .
N1 Zn1 O2 89.89(9) . .
N2 Zn1 O2 95.74(10) . .
O4 Zn1 C7 122.32(10) 1_565 .
O1 Zn1 C7 29.20(10) . .
O1W Zn1 C7 92.58(10) . .
N1 Zn1 C7 117.40(11) . .
N2 Zn1 C7 91.80(10) . .
O2 Zn1 C7 29.34(9) . .
Zn1 O1W H1A 109.5 . .
Zn1 O1W H1B 109.5 . .
H1A O1W H1B 116.8 . .
C7 O1 Zn1 96.6(2) . .
H2A O2W H2B 115(6) . .
C7 O2 Zn1 83.52(19) . .
C8 O4 Zn1 113.4(2) . 1_545
C13 N1 C24 117.9(3) . .
C13 N1 Zn1 127.3(2) . .
C24 N1 Zn1 114.5(2) . .
C22 N2 C23 117.8(3) . .
C22 N2 Zn1 129.0(2) . .
C23 N2 Zn1 112.8(2) . .
C6 C1 C2 119.4(3) . .
C6 C1 C7 120.1(3) . .
C2 C1 C7 120.5(3) . .
C3 C2 C1 120.4(3) . .
C3 C2 H2 119.8 . .
C1 C2 H2 119.8 . .
C2 C3 C4 119.3(3) . .
C2 C3 C8 119.9(3) . .
C4 C3 C8 120.8(3) . .
C5 C4 C3 121.3(3) . .
C5 C4 H4 119.3 . .
C3 C4 H4 119.3 . .
C4 C5 C6 117.8(3) . .
C4 C5 C9 122.3(3) . .
C6 C5 C9 119.9(3) . .
C1 C6 C5 121.7(3) . .
C1 C6 H6 119.1 . .
C5 C6 H6 119.1 . .
O1 C7 O2 121.3(3) . .
O1 C7 C1 118.9(3) . .
O2 C7 C1 119.8(3) . .
O1 C7 Zn1 54.23(16) . .
O2 C7 Zn1 67.14(17) . .
C1 C7 Zn1 172.9(2) . .
O3 C8 O4 124.2(3) . .
O3 C8 C3 118.6(3) . .
O4 C8 C3 117.1(3) . .
C12 C9 C11 109.8(4) . .
C12 C9 C10 109.4(4) . .
C11 C9 C10 107.1(3) . .
C12 C9 C5 109.4(3) . .
C11 C9 C5 111.9(3) . .
C10 C9 C5 109.2(3) . .
C9 C10 H10A 109.5 . .
C9 C10 H10B 109.5 . .
H10A C10 H10B 109.5 . .
C9 C10 H10C 109.5 . .
H10A C10 H10C 109.5 . .
H10B C10 H10C 109.5 . .
C9 C11 H11A 109.5 . .
C9 C11 H11B 109.5 . .
H11A C11 H11B 109.5 . .
C9 C11 H11C 109.5 . .
H11A C11 H11C 109.5 . .
H11B C11 H11C 109.5 . .
C9 C12 H12A 109.5 . .
C9 C12 H12B 109.5 . .
H12A C12 H12B 109.5 . .
C9 C12 H12C 109.5 . .
H12A C12 H12C 109.5 . .
H12B C12 H12C 109.5 . .
N1 C13 C14 122.4(3) . .
N1 C13 H13A 118.8 . .
C14 C13 H13A 118.8 . .
C15 C14 C13 120.4(4) . .
C15 C14 H14A 119.8 . .
C13 C14 H14A 119.8 . .
C14 C15 C16 119.0(4) . .
C14 C15 H15A 120.5 . .
C16 C15 H15A 120.5 . .
C15 C16 C24 117.2(3) . .
C15 C16 C17 123.6(3) . .
C24 C16 C17 119.2(3) . .
C18 C17 C16 121.1(3) . .
C18 C17 H17A 119.5 . .
C16 C17 H17A 119.5 . .
C17 C18 C19 121.0(3) . .
C17 C18 H18A 119.5 . .
C19 C18 H18A 119.5 . .
C23 C19 C20 117.4(3) . .
C23 C19 C18 119.2(3) . .
C20 C19 C18 123.4(3) . .
C21 C20 C19 119.2(4) . .
C21 C20 H20A 120.4 . .
C19 C20 H20A 120.4 . .
C20 C21 C22 120.2(4) . .
C20 C21 H21A 119.9 . .
C22 C21 H21A 119.9 . .
N2 C22 C21 122.1(4) . .
N2 C22 H22A 119.0 . .
C21 C22 H22A 119.0 . .
N2 C23 C19 123.2(3) . .
N2 C23 C24 117.0(3) . .
C19 C23 C24 119.8(3) . .
N1 C24 C16 123.0(3) . .
N1 C24 C23 117.3(3) . .
C16 C24 C23 119.6(3) . .

loop_
_geom_bond_atom_site_label_1
_geom_bond_atom_site_label_2
_geom_bond_distance
_geom_bond_site_symmetry_2
Zn1 O4 2.029(2) 1_565
Zn1 O1 2.091(2) .
Zn1 O1W 2.100(2) .
Zn1 N1 2.123(3) .
Zn1 N2 2.182(3) .
Zn1 O2 2.374(2) .
Zn1 C7 2.560(3) .
O1W H1A 0.8400 .
O1W H1B 0.8400 .
O1 C7 1.257(4) .
O2W H2A 0.85(5) .
O2W H2B 0.85(5) .
O2 C7 1.263(4) .
O3 C8 1.245(4) .
O4 C8 1.266(4) .
O4 Zn1 2.029(2) 1_545
N1 C13 1.323(4) .
N1 C24 1.365(4) .
N2 C22 1.326(4) .
N2 C23 1.362(4) .
C1 C6 1.392(4) .
C1 C2 1.393(4) .
C1 C7 1.496(4) .
C2 C3 1.386(4) .
C2 H2 0.9500 .
C3 C4 1.408(5) .
C3 C8 1.508(5) .
C4 C5 1.394(5) .
C4 H4 0.9500 .
C5 C6 1.397(4) .
C5 C9 1.538(5) .
C6 H6 0.9500 .
C9 C12 1.516(7) .
C9 C11 1.527(5) .
C9 C10 1.538(6) .
C10 H10A 0.9800 .
C10 H10B 0.9800 .
C10 H10C 0.9800 .
C11 H11A 0.9800 .
C11 H11B 0.9800 .
C11 H11C 0.9800 .
C12 H12A 0.9800 .
C12 H12B 0.9800 .
C12 H12C 0.9800 .
C13 C14 1.396(5) .
C13 H13A 0.9500 .
C14 C15 1.364(6) .
C14 H14A 0.9500 .
C15 C16 1.403(5) .
C15 H15A 0.9500 .
C16 C24 1.409(4) .
C16 C17 1.430(5) .
C17 C18 1.350(5) .
C17 H17A 0.9500 .
C18 C19 1.441(5) .
C18 H18A 0.9500 .
C19 C23 1.397(5) .
C19 C20 1.405(5) .
C20 C21 1.352(6) .
C20 H20A 0.9500 .
C21 C22 1.407(6) .
C21 H21A 0.9500 .
C22 H22A 0.9500 .
C23 C24 1.440(4) .

loop_
_geom_hbond_atom_site_label_D
_geom_hbond_atom_site_label_H
_geom_hbond_atom_site_label_A
_geom_hbond_distance_DH
_geom_hbond_distance_HA
_geom_hbond_distance_DA
_geom_hbond_angle_DHA
_geom_hbond_site_symmetry_A
O1W H1B O2W 0.84 1.94 2.737(4) 158.0 .
O1W H1A O2 0.84 1.97 2.751(3) 154.4 2_666
O2W H2A O3 0.85(5) 1.88(5) 2.727(4) 173(6) 2_666
